data_1505201
loop_
_publ_author_name
'Bis, Joanna A.'
'Vishweshwar, Peddy'
'Weyna, David'
'Zaworotko, Michael J.'

_publ_section_title
;
 Hierarchy of Supramolecular Synthons:&#x00A0; Persistent
 Hydroxyl&#x00B7;&#x00B7;&#x00B7;Pyridine Hydrogen Bonds in Cocrystals
 That Contain a Cyano Acceptor
;
_journal_issue 3
_journal_name_full 'Molecular Pharmaceutics'
_journal_page_first 401
_journal_paper_doi 10.1021/mp070012s
_journal_volume 4
_journal_year 2007
_chemical_formula_sum 'C24 H18 N4 O2'
_chemical_formula_weight 394.42
_chemical_name_systematic
; 
 ? 
;
_space_group_IT_number 15
_symmetry_space_group_name_Hall '-C 2yc'
_symmetry_space_group_name_H-M 'C 1 2/c 1'
_atom_sites_solution_hydrogens geom
_atom_sites_solution_primary direct
_atom_sites_solution_secondary difmap
_audit_creation_method SHELXL-97
_cell_angle_alpha 90.00
_cell_angle_beta 91.972(19)
_cell_angle_gamma 90.00
_cell_formula_units_Z 4
_cell_length_a 39.87(2)
_cell_length_b 7.586(5)
_cell_length_c 6.915(4)
_cell_measurement_temperature 273(2)
_cell_volume 2090(2)
_computing_structure_refinement 'SHELXL-97 (Sheldrick, 1997)'
_computing_structure_solution 'SHELXS-97 (Sheldrick, 1990)'
_diffrn_ambient_temperature 273(2)
_diffrn_measured_fraction_theta_full 0.934
_diffrn_measured_fraction_theta_max 0.934
_diffrn_radiation_monochromator graphite
_diffrn_radiation_source 'fine-focus sealed tube'
_diffrn_radiation_type MoK\a
_diffrn_radiation_wavelength 0.71073
_diffrn_reflns_av_R_equivalents 0.1942
_diffrn_reflns_av_sigmaI/netI 0.2189
_diffrn_reflns_limit_h_max 17
_diffrn_reflns_limit_h_min -50
_diffrn_reflns_limit_k_max 10
_diffrn_reflns_limit_k_min -7
_diffrn_reflns_limit_l_max 9
_diffrn_reflns_limit_l_min -8
_diffrn_reflns_number 4455
_diffrn_reflns_theta_full 28.27
_diffrn_reflns_theta_max 28.27
_diffrn_reflns_theta_min 1.02
_exptl_absorpt_coefficient_mu 0.082
_exptl_crystal_density_diffrn 1.253
_exptl_crystal_density_method 'not measured'
_exptl_crystal_F_000 824
_refine_diff_density_max 0.223
_refine_diff_density_min -0.289
_refine_diff_density_rms 0.064
_refine_ls_extinction_method none
_refine_ls_goodness_of_fit_ref 0.717
_refine_ls_hydrogen_treatment mixed
_refine_ls_matrix_type full
_refine_ls_number_parameters 136
_refine_ls_number_reflns 2425
_refine_ls_number_restraints 0
_refine_ls_restrained_S_all 0.717
_refine_ls_R_factor_all 0.1894
_refine_ls_R_factor_gt 0.0724
_refine_ls_shift/su_max 0.001
_refine_ls_shift/su_mean 0.000
_refine_ls_structure_factor_coef Fsqd
_refine_ls_weighting_details 'calc w=1/[\s^2^(Fo^2^)+(0.0706P)^2^+0.0000P] where P=(Fo^2^+2Fc^2^)/3'
_refine_ls_weighting_scheme calc
_refine_ls_wR_factor_gt 0.1568
_refine_ls_wR_factor_ref 0.1970
_reflns_number_gt 669
_reflns_number_total 2425
_reflns_threshold_expression >2sigma(I)
_cod_data_source_file mp070012ssi20070321_042532.cif
_cod_data_source_block jb453b1
_cod_database_code 1505201

loop_
_symmetry_equiv_pos_as_xyz
'x, y, z'
'-x, y, -z+1/2'
'x+1/2, y+1/2, z'
'-x+1/2, y+1/2, -z+1/2'
'-x, -y, -z'
'x, -y, z-1/2'
'-x+1/2, -y+1/2, -z'
'x+1/2, -y+1/2, z-1/2'

loop_
_atom_site_label
_atom_site_type_symbol
_atom_site_fract_x
_atom_site_fract_y
_atom_site_fract_z
_atom_site_U_iso_or_equiv
_atom_site_adp_type
_atom_site_occupancy
_atom_site_symmetry_multiplicity
_atom_site_calc_flag
_atom_site_refinement_flags
O1 O 0.13533(5) 0.2787(3) 0.2239(4) 0.0792(9) Uani 1 1 d .
H1 H 0.1246 0.3875 0.2039 0.095 Uiso 1 1 d R
C1 C 0.16710(8) 0.2749(4) 0.1618(5) 0.0605(9) Uani 1 1 d .
C2 C 0.18759(8) 0.1451(5) 0.2225(6) 0.0828(13) Uani 1 1 d .
H2 H 0.1797 0.0599 0.3061 0.099 Uiso 1 1 calc R
C3 C 0.22017(9) 0.1353(5) 0.1636(6) 0.0846(13) Uani 1 1 d .
H3 H 0.2343 0.0473 0.2129 0.101 Uiso 1 1 calc R
C4 C 0.23222(8) 0.2563(4) 0.0305(5) 0.0582(9) Uani 1 1 d .
C5 C 0.21062(8) 0.3839(5) -0.0295(5) 0.0674(10) Uani 1 1 d .
H5 H 0.2180 0.4686 -0.1154 0.081 Uiso 1 1 calc R
C6 C 0.17826(8) 0.3943(5) 0.0304(5) 0.0650(10) Uani 1 1 d .
H6 H 0.1640 0.4819 -0.0181 0.078 Uiso 1 1 calc R
N11 N 0.10129(8) 0.5841(4) 0.1452(5) 0.0778(10) Uani 1 1 d .
N12 N 0.03093(9) 1.1704(5) 0.0527(6) 0.1050(13) Uani 1 1 d .
C11 C 0.11408(9) 0.7428(6) 0.1759(6) 0.0831(12) Uani 1 1 d .
H11 H 0.1365 0.7496 0.2173 0.100 Uiso 1 1 calc R
C12 C 0.09701(10) 0.8974(5) 0.1515(5) 0.0759(11) Uani 1 1 d .
H12 H 0.1075 1.0057 0.1722 0.091 Uiso 1 1 calc R
C13 C 0.06478(9) 0.8865(5) 0.0969(5) 0.0642(10) Uani 1 1 d .
C14 C 0.05047(9) 0.7264(5) 0.0612(6) 0.0793(12) Uani 1 1 d .
H14 H 0.0282 0.7168 0.0172 0.095 Uiso 1 1 calc R
C15 C 0.06969(9) 0.5817(5) 0.0920(6) 0.0779(12) Uani 1 1 d .
H15 H 0.0596 0.4723 0.0738 0.093 Uiso 1 1 calc R
C16 C 0.04573(10) 1.0459(6) 0.0722(6) 0.0795(12) Uani 1 1 d .

loop_
_atom_site_aniso_label
_atom_site_aniso_U_11
_atom_site_aniso_U_22
_atom_site_aniso_U_33
_atom_site_aniso_U_23
_atom_site_aniso_U_13
_atom_site_aniso_U_12
O1 0.0655(15) 0.0535(15) 0.121(2) 0.0054(15) 0.0316(14) 0.0050(11)
C1 0.065(2) 0.040(2) 0.077(3) -0.001(2) 0.0083(19) 0.0057(18)
C2 0.071(2) 0.065(3) 0.115(3) 0.029(3) 0.030(2) 0.005(2)
C3 0.082(3) 0.052(2) 0.120(4) 0.031(3) 0.019(2) 0.018(2)
C4 0.070(2) 0.0439(19) 0.062(2) 0.0038(19) 0.0095(18) 0.0023(19)
C5 0.075(2) 0.054(2) 0.074(3) 0.016(2) 0.0129(19) 0.0110(19)
C6 0.062(2) 0.054(2) 0.080(3) 0.010(2) 0.0084(19) 0.0083(17)
N11 0.091(2) 0.045(2) 0.100(3) 0.0041(18) 0.0293(19) 0.0053(17)
N12 0.103(3) 0.061(2) 0.152(4) 0.004(3) 0.018(2) 0.013(2)
C11 0.073(2) 0.090(4) 0.087(3) 0.006(3) 0.018(2) 0.001(3)
C12 0.094(3) 0.050(2) 0.084(3) 0.005(2) 0.025(2) 0.005(2)
C13 0.060(2) 0.059(3) 0.074(3) 0.002(2) 0.0150(19) 0.004(2)
C14 0.073(2) 0.053(2) 0.113(3) -0.002(3) 0.013(2) 0.004(2)
C15 0.069(2) 0.067(3) 0.098(3) 0.000(2) 0.013(2) -0.005(2)
C16 0.086(3) 0.066(3) 0.088(3) -0.001(3) 0.016(2) 0.001(2)

loop_
_atom_type_symbol
_atom_type_description
_atom_type_scat_dispersion_real
_atom_type_scat_dispersion_imag
_atom_type_scat_source
C C 0.0033 0.0016 'International Tables Vol C Tables 4.2.6.8 and 6.1.1.4'
H H 0.0000 0.0000 'International Tables Vol C Tables 4.2.6.8 and 6.1.1.4'
N N 0.0061 0.0033 'International Tables Vol C Tables 4.2.6.8 and 6.1.1.4'
O O 0.0106 0.0060 'International Tables Vol C Tables 4.2.6.8 and 6.1.1.4'

loop_
_geom_angle_atom_site_label_1
_geom_angle_atom_site_label_2
_geom_angle_atom_site_label_3
_geom_angle
_geom_angle_site_symmetry_3
C2 C1 O1 119.0(3) .
C2 C1 C6 119.1(3) .
O1 C1 C6 121.8(3) .
C1 C2 C3 121.3(3) .
C2 C3 C4 120.6(3) .
C5 C4 C3 116.3(3) .
C5 C4 C4 124.0(4) 7
C3 C4 C4 119.6(4) 7
C4 C5 C6 123.0(3) .
C1 C6 C5 119.6(3) .
C15 N11 C11 115.0(3) .
N11 C11 C12 125.1(4) .
C13 C12 C11 117.1(4) .
C12 C13 C14 120.1(4) .
C12 C13 C16 118.9(4) .
C14 C13 C16 120.9(3) .
C15 C14 C13 117.7(4) .
N11 C15 C14 124.9(4) .
N12 C16 C13 179.8(5) .

loop_
_geom_bond_atom_site_label_1
_geom_bond_atom_site_label_2
_geom_bond_distance
_geom_bond_site_symmetry_2
O1 C1 1.352(3) .
C1 C2 1.338(5) .
C1 C6 1.368(4) .
C2 C3 1.377(4) .
C3 C4 1.397(5) .
C4 C5 1.352(4) .
C4 C4 1.496(6) 7
C5 C6 1.371(4) .
N11 C15 1.300(4) .
N11 C11 1.322(5) .
N12 C16 1.119(4) .
C11 C12 1.363(5) .
C12 C13 1.330(5) .
C13 C14 1.361(5) .
C13 C16 1.435(5) .
C14 C15 1.351(5) .
